data_4519204
loop_
_publ_author_name
'Aykanat, Aylin'
'Jones, Christopher G.'
'Cline, Evan'
'Stolz, Robert M.'
'Meng, Zheng'
'Nelson, Hosea M.'
'Mirica, Katherine A.'

_publ_section_title
;
 Conductive Stimuli-Responsive Coordination Network Linked with Bismuth
 for Chemiresistive Gas Sensing.
;
_journal_issue 50
_journal_name_full 'ACS applied materials &amp; interfaces'
_journal_page_first 60306
_journal_page_last 60318
_journal_paper_doi 10.1021/acsami.1c14453
_journal_volume 13
_journal_year 2021
_chemical_formula_moiety 'C36 H13 Bi2 O12, 2(O), H'
_chemical_formula_sum 'C36 H14 Bi2 O14'
_chemical_formula_weight 1088.43
_space_group_crystal_system monoclinic
_space_group_IT_number 14
_space_group_name_Hall '-P 2ybc'
_space_group_name_H-M_alt 'P 1 21/c 1'
_atom_sites_solution_hydrogens mixed
_audit_creation_method SHELXL-2018/3
_cell_angle_alpha 90
_cell_angle_beta 97.1(2)
_cell_angle_gamma 90
_cell_formula_units_Z 4
_cell_length_a 16.51(3)
_cell_length_b 7.790(10)
_cell_length_c 20.59(5)
_cell_measurement_reflns_used 990
_cell_measurement_temperature 100(2)
_cell_measurement_theta_max 0.717
_cell_measurement_theta_min 0.088
_cell_volume 2628(9)
_computing_cell_refinement 'XDS XSCALE'
_computing_data_collection Ceta-D
_computing_data_reduction XDSCONV
_computing_molecular_graphics shelxle
_computing_structure_refinement 'SHELXL-2018/3 (Sheldrick, 2018)'
_computing_structure_solution 'SHELXT 2018/2 (Sheldrick, 2018)'
_diffrn_ambient_temperature 100(2)
_diffrn_measured_fraction_theta_full 0.651
_diffrn_measured_fraction_theta_max 0.651
_diffrn_measurement_device_type 'Talos F200C'
_diffrn_measurement_method 'continuous rotation'
_diffrn_radiation_type '200 KeV electrons'
_diffrn_radiation_wavelength 0.02508
_diffrn_reflns_av_R_equivalents 0.1452
_diffrn_reflns_av_unetI/netI 0.1675
_diffrn_reflns_Laue_measured_fraction_full 0.651
_diffrn_reflns_Laue_measured_fraction_max 0.651
_diffrn_reflns_limit_h_max 16
_diffrn_reflns_limit_h_min -16
_diffrn_reflns_limit_k_max 7
_diffrn_reflns_limit_k_min -7
_diffrn_reflns_limit_l_max 16
_diffrn_reflns_limit_l_min -17
_diffrn_reflns_number 4744
_diffrn_reflns_point_group_measured_fraction_full 0.651
_diffrn_reflns_point_group_measured_fraction_max 0.651
_diffrn_reflns_theta_full 0.717
_diffrn_reflns_theta_max 0.717
_diffrn_reflns_theta_min 0.088
_diffrn_source 'electron microscope FEG'
_exptl_absorpt_coefficient_mu 0.000
_exptl_absorpt_correction_T_max 0.0
_exptl_absorpt_correction_T_min 0.0
_exptl_absorpt_correction_type none
_exptl_crystal_colour black
_exptl_crystal_density_diffrn 2.751
_exptl_crystal_description 'flat sheets'
_exptl_crystal_F_000 586
_exptl_crystal_size_max 0.050
_exptl_crystal_size_mid 0.010
_exptl_crystal_size_min 0.001
_refine_diff_density_max 0.259
_refine_diff_density_min -0.252
_refine_diff_density_rms 0.072
_refine_ls_extinction_method none
_refine_ls_goodness_of_fit_ref 2.195
_refine_ls_hydrogen_treatment mixed
_refine_ls_matrix_type full
_refine_ls_number_parameters 404
_refine_ls_number_reflns 1777
_refine_ls_number_restraints 782
_refine_ls_restrained_S_all 1.822
_refine_ls_R_factor_all 0.2636
_refine_ls_R_factor_gt 0.1848
_refine_ls_shift/su_max 0.011
_refine_ls_shift/su_mean 0.000
_refine_ls_structure_factor_coef Fsqd
_refine_ls_weighting_details 'w=1/[\s^2^(Fo^2^)+(0.1000P)^2^] where P=(Fo^2^+2Fc^2^)/3'
_refine_ls_weighting_scheme calc
_refine_ls_wR_factor_gt 0.3977
_refine_ls_wR_factor_ref 0.4153
_reflns_Friedel_coverage 0.000
_reflns_number_gt 990
_reflns_number_total 1777
_reflns_threshold_expression 'I > 2\s(I)'
_cod_data_source_file am1c14453_si_004.cif
_cod_data_source_block BiHHTP_NO
_cod_original_cell_volume 2628(8)
_cod_original_sg_symbol_H-M 'P 21/c'
_cod_database_code 4519204
_shelx_shelxl_version_number 2018/3
_shelx_space_group_comment
;
The symmetry employed for this shelxl refinement is uniquely defined
by the following loop, which should always be used as a source of
symmetry information in preference to the above space-group names.
They are only intended as comments.
;

loop_
_space_group_symop_operation_xyz
'x, y, z'
'-x, y+1/2, -z+1/2'
'-x, -y, -z'
'x, -y-1/2, z-1/2'

loop_
_atom_site_label
_atom_site_type_symbol
_atom_site_fract_x
_atom_site_fract_y
_atom_site_fract_z
_atom_site_U_iso_or_equiv
_atom_site_adp_type
_atom_site_occupancy
_atom_site_site_symmetry_order
_atom_site_calc_flag
_atom_site_refinement_flags_posn
_atom_site_refinement_flags_adp
_atom_site_refinement_flags_occupancy
_atom_site_disorder_assembly
_atom_site_disorder_group
C1 C 0.8740(9) 0.203(2) 1.0171(13) 0.042(6) Uani 1 1 d G U . . .
H1 H 0.917801 0.130336 1.013674 0.050 Uiso 1 1 calc R U . . .
C2 C 0.8558(13) 0.254(3) 1.0783(10) 0.051(7) Uani 1 1 d G U . . .
C3 C 0.7902(14) 0.364(3) 1.0834(9) 0.046(7) Uani 1 1 d DG U . . .
C4 C 0.7430(10) 0.422(2) 1.0272(13) 0.046(7) Uani 1 1 d G U . . .
H4 H 0.699121 0.494843 1.030645 0.055 Uiso 1 1 calc R U . . .
C5 C 0.7612(11) 0.371(3) 0.9660(10) 0.038(6) Uani 1 1 d DG U . . .
C6 C 0.8267(12) 0.262(3) 0.9609(10) 0.041(6) Uani 1 1 d DG U . . .
C7 C 0.8447(11) 0.207(2) 0.9000(10) 0.038(6) Uani 1 1 d DG U . . .
C8 C 0.9086(10) 0.092(2) 0.8978(10) 0.040(7) Uani 1 1 d G U . . .
H8 H 0.938696 0.055053 0.936363 0.048 Uiso 1 1 calc R U . . .
C9 C 0.9276(9) 0.0325(19) 0.8378(13) 0.037(6) Uani 1 1 d G U . . .
C10 C 0.8826(11) 0.088(2) 0.7801(10) 0.026(6) Uani 1 1 d G U . . .
C11 C 0.8187(10) 0.203(2) 0.7824(10) 0.037(6) Uani 1 1 d G U . . .
H11 H 0.788613 0.240003 0.743764 0.045 Uiso 1 1 calc R U . . .
C12 C 0.7997(8) 0.2626(19) 0.8423(12) 0.034(6) Uani 1 1 d DG U . . .
C13 C 0.7353(8) 0.3709(19) 0.8467(12) 0.039(6) Uani 1 1 d DG U . . .
C14 C 0.7145(10) 0.415(2) 0.9080(10) 0.030(5) Uani 1 1 d DG U . . .
C15 C 0.6483(11) 0.523(2) 0.9129(10) 0.033(6) Uani 1 1 d G U . . .
H15 H 0.634356 0.552295 0.953855 0.039 Uiso 1 1 calc R U . . .
C16 C 0.6028(8) 0.5854(19) 0.8566(12) 0.036(6) Uani 1 1 d G U . . .
C17 C 0.6236(10) 0.541(2) 0.7954(11) 0.032(6) Uani 1 1 d G U . . .
C18 C 0.6898(11) 0.434(2) 0.7905(10) 0.036(6) Uani 1 1 d G U . . .
H18 H 0.703709 0.404025 0.749515 0.044 Uiso 1 1 calc R U . . .
C19 C 0.3575(11) 0.553(2) 0.5916(11) 0.036(6) Uani 1 1 d G U . . .
H19 H 0.373925 0.599080 0.553678 0.043 Uiso 1 1 calc R U . . .
C20 C 0.3982(9) 0.598(2) 0.6524(13) 0.041(7) Uani 1 1 d G U . . .
C21 C 0.3737(11) 0.529(2) 0.7091(10) 0.034(6) Uani 1 1 d G U . . .
C22 C 0.3086(11) 0.415(2) 0.7052(10) 0.039(6) Uani 1 1 d G U . . .
H22 H 0.292163 0.369443 0.743121 0.047 Uiso 1 1 calc R U . . .
C23 C 0.2679(8) 0.3703(19) 0.6444(12) 0.033(6) Uani 1 1 d DG U . . .
C24 C 0.2923(11) 0.439(3) 0.5877(10) 0.036(6) Uani 1 1 d DG U . . .
C25 C 0.2543(12) 0.398(3) 0.5259(9) 0.035(6) Uani 1 1 d DG U . . .
C26 C 0.2819(9) 0.456(2) 0.4687(12) 0.038(6) Uani 1 1 d G U . . .
H26 H 0.329177 0.521605 0.470738 0.046 Uiso 1 1 calc R U . . .
C27 C 0.2388(13) 0.416(3) 0.4083(9) 0.040(7) Uani 1 1 d DG U . . .
C28 C 0.1681(13) 0.318(3) 0.4052(9) 0.048(7) Uani 1 1 d G U . . .
C29 C 0.1405(9) 0.260(2) 0.4625(13) 0.052(7) Uani 1 1 d G U . . .
H29 H 0.093212 0.194059 0.460414 0.062 Uiso 1 1 calc R U . . .
C30 C 0.1836(13) 0.300(3) 0.5228(10) 0.046(6) Uani 1 1 d DG U . . .
C31 C 0.1575(11) 0.232(2) 0.5790(10) 0.042(6) Uani 1 1 d DG U . . .
C32 C 0.1994(8) 0.2695(19) 0.6401(12) 0.033(6) Uani 1 1 d DG U . . .
C33 C 0.1731(10) 0.201(2) 0.6962(10) 0.039(7) Uani 1 1 d G U . . .
H33 H 0.201142 0.226649 0.737095 0.046 Uiso 1 1 calc R U . . .
C34 C 0.1050(11) 0.095(2) 0.6914(10) 0.036(6) Uani 1 1 d G U . . .
C35 C 0.0631(8) 0.057(2) 0.6303(12) 0.041(7) Uani 1 1 d G U . . .
C36 C 0.0893(10) 0.125(2) 0.5741(10) 0.043(7) Uani 1 1 d G U . . .
H36 H 0.061314 0.100144 0.533304 0.052 Uiso 1 1 calc R U . . .
H0 H 0.798(8) 0.384(18) 1.1770(19) 0.04(5) Uiso 1 1 d D . . . .
O13 O 0.563(4) 0.681(9) 1.068(5) 0.19(3) Uani 1 1 d . U . . .
O4 O 0.622(3) 0.311(7) 0.638(4) 0.14(2) Uani 1 1 d . U . . .
O1 O 0.7717(18) 0.422(4) 1.134(3) 0.045(7) Uani 1 1 d D U . . .
O2 O 0.8945(19) 0.190(4) 1.131(3) 0.065(9) Uani 1 1 d . U . . .
O3 O 0.9838(15) -0.056(4) 0.835(2) 0.035(7) Uani 1 1 d . U . . .
O15 O 0.8888(16) 0.037(3) 0.726(2) 0.038(7) Uani 1 1 d . U . . .
O16 O 0.5818(15) 0.600(3) 0.750(2) 0.036(6) Uani 1 1 d . U . . .
O6 O 0.5413(15) 0.669(4) 0.861(2) 0.043(6) Uani 1 1 d . U . . .
O7 O 0.4135(15) 0.551(3) 0.763(2) 0.037(6) Uani 1 1 d . U . . .
O8 O 0.4535(15) 0.690(3) 0.660(2) 0.036(6) Uani 1 1 d . U . . .
O9 O 0.2564(17) 0.460(4) 0.3516(14) 0.047(7) Uani 1 1 d D U . . .
H1A H 0.300(7) 0.544(16) 0.353(4) 0.071 Uiso 1 1 d D U . . .
O10 O 0.1256(19) 0.310(5) 0.347(3) 0.072(9) Uani 1 1 d . U . . .
O11 O 0.0035(15) -0.027(3) 0.626(2) 0.040(7) Uani 1 1 d . U . . .
O12 O 0.0857(17) 0.042(4) 0.743(3) 0.051(7) Uani 1 1 d . U . . .
Bi1 Bi 0.4896(3) 0.7601(6) 0.7669(4) 0.053(3) Uani 1 1 d . U . . .
Bi2 Bi -0.0120(3) -0.1292(6) 0.7282(4) 0.055(3) Uani 1 1 d . U . . .

loop_
_atom_site_aniso_label
_atom_site_aniso_U_11
_atom_site_aniso_U_22
_atom_site_aniso_U_33
_atom_site_aniso_U_23
_atom_site_aniso_U_13
_atom_site_aniso_U_12
C1 0.038(10) 0.043(11) 0.045(8) 0.001(8) 0.004(7) -0.003(8)
C2 0.056(10) 0.051(11) 0.047(9) -0.003(8) 0.005(8) 0.003(8)
C3 0.047(10) 0.044(11) 0.046(9) -0.004(8) 0.007(7) -0.005(8)
C4 0.047(10) 0.046(11) 0.044(8) -0.003(8) 0.008(7) -0.006(8)
C5 0.037(9) 0.036(10) 0.041(7) 0.002(8) 0.003(7) -0.002(7)
C6 0.037(9) 0.043(11) 0.044(7) -0.001(8) 0.004(7) 0.002(8)
C7 0.039(9) 0.034(10) 0.041(7) 0.001(8) 0.003(7) 0.001(7)
C8 0.038(10) 0.041(11) 0.040(9) -0.002(8) -0.001(8) 0.005(8)
C9 0.034(9) 0.037(10) 0.039(8) 0.004(8) 0.007(7) 0.000(7)
C10 0.021(9) 0.023(10) 0.036(8) 0.004(7) 0.007(7) -0.016(7)
C11 0.034(10) 0.039(10) 0.039(9) 0.001(8) 0.002(8) 0.000(7)
C12 0.028(9) 0.034(10) 0.040(8) -0.002(8) 0.000(7) -0.004(7)
C13 0.037(9) 0.040(10) 0.038(8) -0.002(8) -0.001(7) 0.002(7)
C14 0.024(8) 0.028(10) 0.039(7) 0.002(8) 0.003(6) -0.009(7)
C15 0.031(9) 0.031(10) 0.036(9) -0.001(8) 0.006(7) -0.005(7)
C16 0.036(9) 0.033(10) 0.038(8) 0.002(8) 0.005(7) -0.003(7)
C17 0.030(9) 0.029(10) 0.038(8) 0.003(8) 0.001(7) -0.003(7)
C18 0.036(9) 0.034(10) 0.038(9) -0.001(9) 0.002(7) 0.003(7)
C19 0.030(9) 0.040(10) 0.038(9) 0.000(8) 0.007(7) 0.003(7)
C20 0.040(9) 0.044(11) 0.040(8) -0.001(7) 0.005(7) -0.005(8)
C21 0.032(9) 0.032(10) 0.038(8) -0.001(7) 0.002(6) 0.001(7)
C22 0.039(9) 0.038(10) 0.039(9) -0.001(8) 0.000(7) -0.005(8)
C23 0.031(8) 0.030(10) 0.037(8) 0.002(7) -0.001(6) 0.006(7)
C24 0.033(9) 0.034(10) 0.039(7) -0.001(7) 0.004(6) 0.004(7)
C25 0.032(8) 0.033(10) 0.039(7) -0.002(7) 0.006(6) 0.006(7)
C26 0.035(10) 0.039(11) 0.041(8) -0.002(8) 0.008(7) 0.008(8)
C27 0.040(9) 0.037(11) 0.043(9) -0.001(8) 0.005(7) 0.008(8)
C28 0.046(10) 0.049(12) 0.047(9) -0.002(9) 0.001(7) -0.003(8)
C29 0.056(10) 0.050(12) 0.048(8) -0.002(8) 0.003(7) -0.005(9)
C30 0.045(9) 0.048(11) 0.046(8) 0.003(8) 0.004(7) -0.009(8)
C31 0.036(9) 0.048(11) 0.042(8) 0.000(8) 0.005(6) -0.005(8)
C32 0.026(8) 0.033(10) 0.041(8) -0.004(7) 0.006(6) 0.006(7)
C33 0.037(9) 0.037(11) 0.040(9) -0.001(8) 0.001(7) 0.002(7)
C34 0.036(9) 0.033(10) 0.040(8) -0.003(8) 0.007(7) 0.005(7)
C35 0.036(9) 0.044(11) 0.044(9) -0.002(8) 0.006(7) -0.007(8)
C36 0.038(9) 0.047(11) 0.043(10) 0.001(8) 0.003(7) -0.007(8)
O13 0.20(3) 0.19(3) 0.19(4) 0.00(2) 0.06(2) 0.00(2)
O4 0.13(2) 0.15(3) 0.14(3) 0.01(2) 0.03(2) -0.039(19)
O1 0.051(14) 0.037(14) 0.045(10) -0.004(12) 0.003(12) -0.001(12)
O2 0.083(15) 0.050(15) 0.056(12) 0.002(13) -0.013(12) -0.010(12)
O3 0.027(8) 0.040(10) 0.036(13) -0.003(9) -0.002(8) -0.001(7)
O15 0.044(10) 0.033(10) 0.039(9) -0.001(8) 0.007(8) -0.004(8)
O16 0.032(8) 0.037(10) 0.040(8) 0.005(8) 0.000(7) 0.001(8)
O6 0.036(8) 0.049(10) 0.043(10) -0.002(9) -0.001(7) 0.005(7)
O7 0.033(8) 0.037(10) 0.039(8) -0.002(8) -0.001(7) 0.003(8)
O8 0.032(8) 0.035(9) 0.041(10) 0.005(8) 0.001(7) 0.002(7)
O9 0.050(14) 0.048(15) 0.046(11) 0.001(12) 0.013(11) 0.015(11)
O10 0.071(14) 0.085(18) 0.054(11) -0.005(14) -0.013(11) -0.004(13)
O11 0.030(8) 0.043(10) 0.047(12) 0.006(9) 0.004(7) -0.003(7)
O12 0.058(11) 0.049(11) 0.046(9) 0.003(8) 0.009(8) -0.007(9)
Bi1 0.031(3) 0.030(3) 0.097(9) 0.000(4) 0.003(3) 0.003(2)
Bi2 0.024(3) 0.039(3) 0.101(9) 0.004(4) 0.005(3) -0.001(2)

loop_
_atom_type_symbol
_atom_type_description
_atom_type_scat_dispersion_real
_atom_type_scat_dispersion_imag
_atom_type_scat_source
C C 0.0000 0.0000 'International Tables Vol C Tables 4.2.6.8 and 6.1.1.4'
O O 0.0000 0.0000 'International Tables Vol C Tables 4.2.6.8 and 6.1.1.4'
Bi Bi 0.0000 0.0000 'International Tables Vol C Tables 4.2.6.8 and 6.1.1.4'
H H 0.0000 0.0000 'International Tables Vol C Tables 4.2.6.8 and 6.1.1.4'

loop_
_geom_angle_atom_site_label_1
_geom_angle_atom_site_label_2
_geom_angle_atom_site_label_3
_geom_angle
_geom_angle_site_symmetry_1
_geom_angle_site_symmetry_3
_geom_angle_publ_flag
C2 C1 C6 120.0 . . ?
O2 C2 C3 119(3) . . ?
O2 C2 C1 121(3) . . ?
C3 C2 C1 120.0 . . ?
O1 C3 C2 125(3) . . ?
O1 C3 C4 115(3) . . ?
C2 C3 C4 120.0 . . ?
C5 C4 C3 120.0 . . ?
C14 C5 C4 123.5(19) . . ?
C14 C5 C6 116.4(19) . . ?
C4 C5 C6 120.0 . . ?
C7 C6 C5 121(2) . . ?
C7 C6 C1 119(2) . . ?
C5 C6 C1 120.0 . . ?
C6 C7 C8 118.3(18) . . ?
C6 C7 C12 121.7(18) . . ?
C8 C7 C12 120.0 . . ?
C7 C8 C9 120.0 . . ?
O3 C9 C8 121(3) . . ?
O3 C9 C10 119(3) . . ?
C8 C9 C10 120.0 . . ?
O15 C10 C11 113(2) . . ?
O15 C10 C9 126(2) . . ?
C11 C10 C9 120.0 . . ?
C10 C11 C12 120.0 . . ?
C13 C12 C11 121.8(18) . . ?
C13 C12 C7 118.2(18) . . ?
C11 C12 C7 120.0 . . ?
C12 C13 C14 119.6(17) . . ?
C12 C13 C18 120.4(17) . . ?
C14 C13 C18 120.0 . . ?
C5 C14 C13 123.2(17) . . ?
C5 C14 C15 116.5(18) . . ?
C13 C14 C15 120.0 . . ?
C16 C15 C14 120.0 . . ?
O6 C16 C15 120(3) . . ?
O6 C16 C17 120(3) . . ?
C15 C16 C17 120.0 . . ?
O16 C17 C18 124(2) . . ?
O16 C17 C16 116(2) . . ?
C18 C17 C16 120.0 . . ?
C17 C18 C13 120.0 . . ?
C20 C19 C24 120.0 . . ?
O8 C20 C19 124(3) . . ?
O8 C20 C21 116(3) . . ?
C19 C20 C21 120.0 . . ?
O7 C21 C22 118(2) . . ?
O7 C21 C20 122(2) . . ?
C22 C21 C20 120.0 . . ?
C21 C22 C23 120.0 . . ?
C32 C23 C24 119.2(19) . . ?
C32 C23 C22 120.5(19) . . ?
C24 C23 C22 120.0 . . ?
C25 C24 C23 122.5(19) . . ?
C25 C24 C19 117.5(19) . . ?
C23 C24 C19 120.0 . . ?
C24 C25 C26 123(2) . . ?
C24 C25 C30 117(2) . . ?
C26 C25 C30 120.0 . . ?
C25 C26 C27 120.0 . . ?
O9 C27 C26 127(2) . . ?
O9 C27 C28 113(3) . . ?
C26 C27 C28 120.0 . . ?
O10 C28 C29 125(3) . . ?
O10 C28 C27 114(3) . . ?
C29 C28 C27 120.0 . . ?
C30 C29 C28 120.0 . . ?
C31 C30 C29 119(2) . . ?
C31 C30 C25 121(2) . . ?
C29 C30 C25 120.0 . . ?
C30 C31 C32 120.0(18) . . ?
C30 C31 C36 120.0(18) . . ?
C32 C31 C36 120.0 . . ?
C23 C32 C31 119.7(18) . . ?
C23 C32 C33 120.2(18) . . ?
C31 C32 C33 120.0 . . ?
C34 C33 C32 120.0 . . ?
O12 C34 C35 124(3) . . ?
O12 C34 C33 116(3) . . ?
C35 C34 C33 120.0 . . ?
O11 C35 C36 120(3) . . ?
O11 C35 C34 120(3) . . ?
C36 C35 C34 120.0 . . ?
C35 C36 C31 120.0 . . ?
C9 O3 Bi2 108(3) . 1_655 ?
C10 O15 Bi2 110(3) . 1_655 ?
C17 O16 Bi1 118(3) . . ?
C16 O6 Bi1 111(3) . . ?
C21 O7 Bi1 114(3) . . ?
C20 O8 Bi1 112(3) . . ?
C35 O11 Bi2 108(3) . . ?
C34 O12 Bi2 111(3) . . ?
O16 Bi1 O7 88.4(10) . . ?
O16 Bi1 O6 74.4(16) . . ?
O7 Bi1 O6 87.0(15) . . ?
O16 Bi1 O8 78.2(15) . . ?
O7 Bi1 O8 71.6(16) . . ?
O6 Bi1 O8 145.5(12) . . ?
O15 Bi2 O12 101.3(11) 1_455 . ?
O15 Bi2 O3 75.3(16) 1_455 1_455 ?
O12 Bi2 O3 79.0(15) . 1_455 ?
O15 Bi2 O11 86.6(15) 1_455 . ?
O12 Bi2 O11 75.1(16) . . ?
O3 Bi2 O11 144.7(11) 1_455 . ?

loop_
_geom_bond_atom_site_label_1
_geom_bond_atom_site_label_2
_geom_bond_distance
_geom_bond_site_symmetry_2
_geom_bond_publ_flag
C1 C2 1.3900 . ?
C1 C6 1.3900 . ?
C2 O2 1.29(5) . ?
C2 C3 1.3900 . ?
C3 O1 1.21(5) . ?
C3 C4 1.3900 . ?
C4 C5 1.3900 . ?
C5 C14 1.384(11) . ?
C5 C6 1.3900 . ?
C6 C7 1.390(11) . ?
C7 C8 1.3900 . ?
C7 C12 1.3900 . ?
C8 C9 1.3900 . ?
C9 O3 1.16(3) . ?
C9 C10 1.3900 . ?
C10 O15 1.19(5) . ?
C10 C11 1.3900 . ?
C11 C12 1.3900 . ?
C12 C13 1.370(10) . ?
C13 C14 1.3900 . ?
C13 C18 1.3900 . ?
C14 C15 1.3900 . ?
C15 C16 1.3900 . ?
C16 O6 1.22(3) . ?
C16 C17 1.3900 . ?
C17 O16 1.19(4) . ?
C17 C18 1.3900 . ?
C19 C20 1.3900 . ?
C19 C24 1.3900 . ?
C20 O8 1.15(3) . ?
C20 C21 1.3900 . ?
C21 O7 1.23(5) . ?
C21 C22 1.3900 . ?
C22 C23 1.3900 . ?
C23 C32 1.370(10) . ?
C23 C24 1.3900 . ?
C24 C25 1.385(11) . ?
C25 C26 1.3900 . ?
C25 C30 1.3900 . ?
C26 C27 1.3900 . ?
C27 O9 1.28(2) . ?
C27 C28 1.3900 . ?
C28 O10 1.32(6) . ?
C28 C29 1.3900 . ?
C29 C30 1.3900 . ?
C30 C31 1.389(11) . ?
C31 C32 1.3900 . ?
C31 C36 1.3900 . ?
C32 C33 1.3900 . ?
C33 C34 1.3900 . ?
C34 O12 1.23(5) . ?
C34 C35 1.3900 . ?
C35 O11 1.18(3) . ?
C35 C36 1.3900 . ?
O3 Bi2 2.28(5) 1_655 ?
O15 Bi2 2.09(3) 1_655 ?
O16 Bi1 2.04(3) . ?
O6 Bi1 2.14(5) . ?
O7 Bi1 2.05(3) . ?
O8 Bi1 2.28(5) . ?
O11 Bi2 2.29(5) . ?
O12 Bi2 2.09(3) . ?
